data_7720898
loop_
_publ_author_name
'Dong, Zheting'
'Chang, Ai'
'Luo, Chun-Ru'
'Sun, Xiaohan'
'Xu, Yuangang'
'Wang, Pengcheng'
'Lu, Guo-Ping'

_publ_section_title
;
 Hypergolic metal-organic frameworks and metal coordination complexes
 constructed by dicyandiamide and imidazole derivatives.
;
_journal_issue 17
_journal_name_full 'Dalton transactions (Cambridge, England : 2003)'
_journal_page_first 6976
_journal_page_last 6985
_journal_paper_doi 10.1039/d6dt00163g
_journal_volume 55
_journal_year 2026
_chemical_formula_sum 'C28 H24 Co N20 Ni'
_chemical_formula_weight 758.310
_space_group_IT_number 64
_space_group_name_Hall '-C 2ac 2'
_space_group_name_H-M_alt 'C m c e'
_symmetry_cell_setting orthorhombic
_symmetry_Int_Tables_number 64
_symmetry_space_group_name_Hall '-C 2ac 2'
_symmetry_space_group_name_H-M 'C m c e'
_audit_creation_date 2026-04-02
_audit_creation_method
;
Olex2 1.5

(compiled 2026.03.20 svn.r2bc28608 for OlexSys, GUI svn.r7530)


;
_audit_update_record 2026-04-02
_cell_angle_alpha 90.000
_cell_angle_beta 90.000
_cell_angle_gamma 90.000
_cell_formula_units_Z 2
_cell_length_a 7.2748(2)
_cell_length_b 16.7275(6)
_cell_length_c 14.2340(6)
_cell_volume 1732.12(11)
_refine_ls_R_factor_all 0.033
_cod_data_source_file d6dt00163g2.cif
_cod_data_source_block hmof-8
_cod_depositor_comments 'Adding full bibliography for 7720890--7720903.cif.'
_cod_original_cell_volume 1732.1(1)
_cod_original_sg_symbol_Hall -C_2bc_2
_cod_original_sg_symbol_H-M 'C m c a'
_cod_database_code 7720898

loop_
_symmetry_equiv_pos_site_id
_symmetry_equiv_pos_as_xyz
1 x,y,z
2 -x,1/2-y,1/2+z
3 x,-y,-z
4 -x,1/2+y,1/2-z
5 -x,-y,-z
6 x,1/2+y,1/2-z
7 -x,y,z
8 x,1/2-y,1/2+z
9 1/2+x,1/2+y,z
10 1/2-x,1-y,1/2+z
11 1/2+x,1/2-y,-z
12 1/2-x,1+y,1/2-z
13 1/2-x,1/2-y,-z
14 1/2+x,1+y,1/2-z
15 1/2-x,1/2+y,z
16 1/2+x,1-y,1/2+z

loop_
_atom_site_aniso_label
_atom_site_aniso_U_11
_atom_site_aniso_U_22
_atom_site_aniso_U_33
_atom_site_aniso_U_12
_atom_site_aniso_U_13
_atom_site_aniso_U_23
Co1 0.0245(2) 0.0387(3) 0.0374(3) 0.00000 0.00000 0.00216(16)
Ni1 0.0245(2) 0.0387(3) 0.0374(3) 0.00000 0.00000 0.00216(16)
N1 0.0321(8) 0.0457(8) 0.0512(9) -0.0030(6) 0.0008(6) 0.0064(7)
N2 0.0292(10) 0.0505(13) 0.0555(13) 0.00000 0.00000 0.0232(10)
N3 0.0409(11) 0.0406(11) 0.0381(10) 0.00000 0.00000 0.0018(8)
N4 0.0500(12) 0.0379(10) 0.038(1) 0.00000 0.00000 0.0023(9)
C1 0.0325(8) 0.0340(8) 0.0351(8) 0.0025(6) -0.0033(6) 0.0056(6)
C2 0.0432(13) 0.0435(13) 0.0372(12) 0.00000 0.00000 0.0048(10)
C3 0.094(3) 0.0387(13) 0.0417(14) 0.00000 0.00000 0.0049(11)
C4 0.098(3) 0.0443(15) 0.0379(14) 0.00000 0.00000 0.0060(11)
C5 0.0605(17) 0.0386(13) 0.0516(15) 0.00000 0.00000 0.0003(11)
C6 0.111(3) 0.0474(16) 0.0541(17) 0.00000 0.00000 -0.0073(13)

loop_
_atom_site_label
_atom_site_type_symbol
_atom_site_fract_x
_atom_site_fract_y
_atom_site_fract_z
_atom_site_occupancy
_atom_site_symmetry_multiplicity
_atom_site_Wyckoff_symbol
_atom_site_attached_hydrogens
_atom_site_calc_flag
_atom_site_thermal_displace_type
_atom_site_U_iso_or_equiv
_atom_site_disorder_assembly
_atom_site_disorder_group
Co1 Co 0.0000 0.5000 0.5000 0.500 4 a ? d Uani 0.03354(17) ? ?
Ni1 Ni 0.0000 0.5000 0.5000 0.500 4 a ? d Uani 0.03354(17) ? ?
N1 N 0.2072(2) 0.5797(1) 0.4521(1) 1.000 16 g ? d Uani 0.0430(4) ? ?
N2 N 0.5000 0.6354(1) 0.3976(2) 1.000 8 f ? d Uani 0.0451(5) ? ?
N3 N 0.0000 0.4443(1) 0.3675(1) 1.000 8 f ? d Uani 0.0399(5) ? ?
N4 N 0.0000 0.3528(1) 0.2563(2) 1.000 8 f ? d Uani 0.0420(5) ? ?
C1 C 0.3469(2) 0.6038(1) 0.4279(1) 1.000 16 g ? d Uani 0.0339(3) ? ?
C2 C 0.0000 0.3677(2) 0.3498(2) 1.000 8 f ? d Uani 0.0413(5) A -1
H2 H 0.0000 0.3277 0.3963 1.000 8 f ? calc Uiso 0.05000 A -1
C3 C 0.0000 0.4811(2) 0.2814(2) 1.000 8 f ? d Uani 0.0582(8) A -1
H3 H 0.0000 0.5367 0.2718 1.000 8 f ? calc Uiso 0.07000 A -1
C4 C 0.0000 0.4260(2) 0.2126(2) 1.000 8 f ? d Uani 0.0599(8) A -1
H4 H 0.0000 0.4357 0.1476 1.000 8 f ? calc Uiso 0.07200 ? ?
C5 C 0.0000 0.2757(2) 0.2150(2) 1.000 8 f ? d Uani 0.0502(7) ? ?
H5 H 0.0000 0.2315 0.2558 1.000 8 f ? calc Uiso 0.06000 ? ?
C6 C 0.0000 0.2614(2) 0.1264(2) 1.000 8 f ? d Uani 0.0708(10) ? ?
H6A H 0.0000 0.3040 0.0833 1.000 8 f ? calc Uiso 0.08500 ? ?
H6B H 0.0000 0.2084 0.1046 1.000 8 f ? calc Uiso 0.08500 ? ?

loop_
_atom_type_symbol
_atom_type_oxidation_number
_atom_type_radius_bond
Mn ? ?
N ? ?
C ? ?
H ? ?
Cu ? ?
N ? ?
C ? ?
Fe ? ?
N ? ?
C ? ?
H ? ?
Co ? ?
N ? ?
C ? ?
H ? ?
Ni ? ?
N ? ?
C ? ?
H ? ?
C ? ?
H ? ?
Cu ? ?
N ? ?
Co ? ?
Cu ? ?
N ? ?
C ? ?
H ? ?
Cu ? ?
Ni ? ?
N ? ?
C ? ?
H ? ?
Co ? ?
Ni ? ?
N ? ?
C ? ?
H ? ?

loop_
_geom_angle_atom_site_label_1
_geom_angle_atom_site_label_2
_geom_angle_atom_site_label_3
_geom_angle_site_symmetry_1
_geom_angle_site_symmetry_2
_geom_angle_site_symmetry_3
_geom_angle
_geom_angle_publ_flag
N1 Co1 N1 . . 5_566 180.00 no
N1 Co1 N1 . . 7 90.36(8) no
N1 Co1 N1 . . 3_566 89.64(8) no
N1 Co1 N1 3_566 . 7 180.00 no
N1 Co1 N1 5_566 . 7 89.64(8) no
N1 Co1 N1 5_566 . 3_566 90.36(8) no
N3 Co1 N1 5_566 . . 90.57(6) no
N3 Co1 N1 . . . 89.43(6) no
N3 Co1 N1 . . 5_566 90.57(6) no
N3 Co1 N1 5_566 . 7 90.57(6) no
N3 Co1 N1 . . 7 89.43(6) no
N3 Co1 N1 5_566 . 5_566 89.43(6) no
N3 Co1 N1 . . 3_566 90.57(6) no
N3 Co1 N1 5_566 . 3_566 89.43(6) no
N3 Co1 N3 . . 5_566 180.00 no
C1 N1 Co1 . . . 161.07(13) no
C1 N2 C1 7_655 . . 117.0(2) no
C2 N3 Co1 . . . 127.42(17) no
C2 N3 C3 . . . 105.5(2) no
C3 N3 Co1 . . . 127.09(18) no
C2 N4 C4 . . . 106.4(2) no
C2 N4 C5 . . . 125.1(2) no
C4 N4 C5 . . . 128.6(2) no
N1 C1 N2 . . . 175.96(17) no
N3 C2 N4 . . . 111.7(2) no
N3 C2 H2 . . . 124.10 no
N4 C2 H2 . . . 124.10 no
N3 C3 H3 . . . 125.00 no
C4 C3 N3 . . . 110.1(2) no
C4 C3 H3 . . . 125.00 no
N4 C4 H4 . . . 126.80 no
C3 C4 N4 . . . 106.3(2) no
C3 C4 H4 . . . 126.80 no
N4 C5 H5 . . . 117.40 no
C6 C5 N4 . . . 125.2(3) no
C6 C5 H5 . . . 117.40 no
C5 C6 H6A . . . 120.00 no
C5 C6 H6B . . . 120.00 no
H6A C6 H6B . . . 120.00 no

loop_
_geom_bond_atom_site_label_1
_geom_bond_atom_site_label_2
_geom_bond_site_symmetry_1
_geom_bond_site_symmetry_2
_geom_bond_distance
_geom_bond_publ_flag
Co1 N1 . . 2.1246(14) no
Co1 N1 . 3_566 2.1247(14) no
Co1 N1 . 7 2.1247(14) no
Co1 N1 . 5_566 2.1247(14) no
Co1 N3 . 5_566 2.103(2) no
Co1 N3 . . 2.103(2) no
N1 C1 . . 1.146(2) no
N2 C1 . . 1.3066(19) no
N2 C1 . 7_655 1.3066(19) no
N3 C2 . . 1.307(3) no
N3 C3 . . 1.372(3) no
N4 C2 . . 1.354(3) no
N4 C4 . . 1.373(3) no
N4 C5 . . 1.417(3) no
C2 H2 . . 0.9400 no
C3 H3 . . 0.9400 no
C3 C4 . . 1.344(4) no
C4 H4 . . 0.9400 no
C5 H5 . . 0.9400 no
C5 C6 . . 1.283(4) no
C6 H6A . . 0.9400 no
C6 H6B . . 0.9400 no

loop_
_geom_torsion_atom_site_label_1
_geom_torsion_atom_site_label_2
_geom_torsion_atom_site_label_3
_geom_torsion_atom_site_label_4
_geom_torsion_site_symmetry_1
_geom_torsion_site_symmetry_2
_geom_torsion_site_symmetry_3
_geom_torsion_site_symmetry_4
_geom_torsion
_geom_torsion_publ_flag
Co1 N3 C2 N4 . . . . 180.0() no
Co1 N3 C3 C4 . . . . 180.0() no
N3 C3 C4 N4 . . . . 0.0() no
C2 N3 C3 C4 . . . . 0.0() no
C2 N4 C4 C3 . . . . 0.0() no
C2 N4 C5 C6 . . . . 180.0() no
C3 N3 C2 N4 . . . . 0.0() no
C4 N4 C2 N3 . . . . 0.0() no
C4 N4 C5 C6 . . . . 0.0() no
C5 N4 C2 N3 . . . . 180.0() no
C5 N4 C4 C3 . . . . 180.0() no
